data_7027718
loop_
_publ_author_name
'Doerrer, Linda H.'
'Green, Malcolm L. H.'

_publ_section_title
;
 Oxidation of [M(\h-C5H5)2], M&#x2005;=&#x2005;Cr, Fe or Co, by the new
 Br\/onsted acid H2O&#x00B7;B(C6F5)3 yielding the salts
 [M(\h-C5H5)2]+A&#x2212;, where
 A&#x2212;&#x2005;=&#x2005;[(C6F5)3B(\m-OH)B(C6F5)3]&#x2212; or
 [(C6F5)3BOH&#x200A;&#x200A;&#x00B7;&#x2005;&#x00B7;&#x2005;&#x00B7;&#x200A;&#x200A;H2OB(C6F5)3]&#x2212;&#x200A;&#x2020;
;
_journal_issue 24
_journal_name_full 'Journal of the Chemical Society, Dalton Transactions'
_journal_page_first 4325
_journal_paper_doi 10.1039/a905892c
_journal_year 1999
_chemical_compound_source
;
?
;
_chemical_formula_moiety ' C18 H2 B1 F15 O1 '
_chemical_formula_sum 'C18 H2 B F15 O'
_chemical_formula_weight 529.99
_chemical_melting_point ?
_chemical_name_systematic
;
?
;
_space_group_IT_number 14
_symmetry_cell_setting monoclinic
_symmetry_space_group_name_Hall '-P 2yn'
_symmetry_space_group_name_H-M 'P 1 21/n 1'
_atom_sites_solution_hydrogens geom
_atom_sites_solution_primary direct
_cell_angle_alpha 90.
_cell_angle_beta 98.092(2)
_cell_angle_gamma 90.
_cell_formula_units_Z 4
_cell_length_a 10.8660(5)
_cell_length_b 11.5140(3)
_cell_length_c 14.5910(7)
_cell_measurement_reflns_used 10685
_cell_measurement_temperature 150
_cell_measurement_theta_max 27
_cell_measurement_theta_min 0
_cell_volume 1807.32(13)
_diffrn_ambient_temperature 150
_diffrn_measured_fraction_theta_max 1.000
_diffrn_measurement_method \wA
_diffrn_radiation_type 'Mo K\a'
_diffrn_radiation_wavelength 0.71069
_diffrn_reflns_av_R_equivalents 0.028
_diffrn_reflns_limit_h_max 13
_diffrn_reflns_limit_h_min -13
_diffrn_reflns_limit_k_max 14
_diffrn_reflns_limit_k_min 0
_diffrn_reflns_limit_l_max 18
_diffrn_reflns_limit_l_min 0
_diffrn_reflns_number 3900
_diffrn_reflns_theta_max 26.57
_diffrn_reflns_theta_min 0.00
_diffrn_standards_decay_% 0.00
_diffrn_standards_interval_count 0
_diffrn_standards_interval_time 0
_diffrn_standards_number 0
_exptl_absorpt_coefficient_mu 0.22
_exptl_absorpt_correction_type none
_exptl_crystal_colour ' colourless '
_exptl_crystal_density_diffrn 1.95
_exptl_crystal_density_meas ?
_exptl_crystal_description ' block '
_exptl_crystal_F_000 1032.91
_exptl_crystal_size_max 0.45
_exptl_crystal_size_mid 0.40
_exptl_crystal_size_min 0.35
_refine_diff_density_max 0.46
_refine_diff_density_min -0.55
_refine_ls_extinction_method None
_refine_ls_goodness_of_fit_ref 1.1206
_refine_ls_hydrogen_treatment noref
_refine_ls_matrix_type full
_refine_ls_number_parameters 322
_refine_ls_number_reflns 3624
_refine_ls_R_factor_gt 0.0765
_refine_ls_shift/su_max 0.000247
_refine_ls_structure_factor_coef F
_refine_ls_weighting_details
;
 Chebychev polynomial with   3 parameters (Carruthers & Watkin, 1979)
 1.78 0.414 1.36
;
_refine_ls_weighting_scheme calc
_refine_ls_wR_factor_ref 0.0505
_reflns_limit_h_max 13
_reflns_limit_h_min -13
_reflns_limit_k_max 14
_reflns_limit_k_min 0
_reflns_limit_l_max 18
_reflns_limit_l_min 0
_reflns_number_gt 3624
_reflns_number_total 3900
_reflns_threshold_expression >3.00\s(I)
_cod_data_source_file 905892csup1.cif
_cod_data_source_block 1
_cod_depositor_comments
;
The following automatic conversions were performed:

'_chemical_melting_point' value 'not measured' was changed to '?' -
the value is undefined or not given.

'_symmetry_cell_setting' value
'Monoclinic ' changed to 'monoclinic' according to
/home/saulius/struct/CIF-dictionaries/cif_core.dic dictionary named
'cif_core.dic' version 2.4.2 from 2011-04-26.

Automatic conversion script
Id: cif_fix_values 1891 2012-01-12 08:04:46Z andrius 

The following automatic conversions were performed:

'_exptl_crystal_density_meas' value 'not measured' was changed to '?'
- the value is perceived as not measured.

Automatic conversion script
Id: cif_fix_values 3008 2015-01-20 13:52:24Z robertas 
;
_cod_original_cell_volume 1807.3
_cod_original_sg_symbol_H-M 'P 1 21/n 1 '
_cod_original_formula_sum ' C18 H2 B1 F15 O1 '
_cod_database_code 7027718

loop_
_symmetry_equiv_pos_as_xyz
x,y,z
-x,-y,-z
-x+1/2,y+1/2,-z+1/2
x+1/2,-y+1/2,z+1/2

loop_
_atom_site_aniso_label
_atom_site_aniso_U_11
_atom_site_aniso_U_22
_atom_site_aniso_U_33
_atom_site_aniso_U_23
_atom_site_aniso_U_13
_atom_site_aniso_U_12
F12 0.0405(7) 0.0366(7) 0.0428(7) 0.0047(5) 0.0235(6) 0.0036(5)
F13 0.0550(9) 0.0487(9) 0.0612(9) 0.0057(7) 0.0335(7) 0.0219(7)
F14 0.067(1) 0.0308(7) 0.0623(9) 0.0104(6) 0.0183(7) 0.0213(7)
F15 0.0520(8) 0.0305(7) 0.0626(9) 0.0148(6) 0.0224(7) 0.0002(6)
F16 0.0346(7) 0.0333(7) 0.0580(8) 0.0071(6) 0.0272(6) 0.0029(5)
F22 0.0307(6) 0.0665(9) 0.0335(6) -0.0115(6) 0.0039(5) -0.0137(6)
F23 0.0231(6) 0.078(1) 0.0480(8) 0.0083(7) 0.0077(5) 0.0036(6)
F24 0.0441(7) 0.0487(8) 0.0485(8) 0.0051(6) 0.0266(6) 0.0154(6)
F25 0.0544(8) 0.0310(7) 0.0324(6) -0.0082(5) 0.0177(6) -0.0035(6)
F26 0.0320(6) 0.0342(6) 0.0299(6) -0.0052(5) 0.0051(5) -0.0053(5)
F32 0.0547(8) 0.0238(6) 0.0551(8) -0.0024(6) 0.0130(7) -0.0047(5)
F33 0.0446(8) 0.0450(8) 0.073(1) 0.0318(8) 0.0198(7) 0.0083(6)
F34 0.0461(9) 0.1007(14) 0.0403(8) 0.0322(9) -0.0041(6) 0.0057(8)
F35 0.0461(8) 0.0757(11) 0.0328(7) -0.0128(7) -0.0092(6) -0.0073(7)
F36 0.0492(8) 0.0274(6) 0.0390(7) -0.0045(5) -0.0058(6) -0.0061(5)
O1 0.0280(7) 0.0325(8) 0.0356(8) -0.0093(7) 0.0069(6) -0.0094(6)
C11 0.0201(9) 0.0261(9) 0.0248(9) -0.0023(7) 0.0014(7) -0.0013(7)
C12 0.0269(9) 0.031(1) 0.0233(9) 0.0016(7) 0.0055(7) 0.0001(7)
C13 0.0331(11) 0.0365(11) 0.031(1) -0.0012(8) 0.0090(8) 0.0101(9)
C14 0.0398(12) 0.026(1) 0.0360(11) 0.0013(8) 0.0032(9) 0.0085(9)
C15 0.0339(11) 0.028(1) 0.033(1) 0.0070(8) 0.0075(8) -0.0018(8)
C16 0.0230(9) 0.029(1) 0.032(1) -0.0003(8) 0.0060(8) 0.0006(7)
C21 0.0234(9) 0.0205(8) 0.0274(9) 0.0016(7) 0.0064(7) -0.0002(7)
C22 0.030(1) 0.0321(11) 0.030(1) 0.0010(8) 0.0066(8) -0.0019(8)
C23 0.024(1) 0.0407(12) 0.0353(11) 0.0096(9) 0.0075(8) 0.0031(8)
C24 0.0385(11) 0.027(1) 0.034(1) 0.0086(8) 0.0173(9) 0.0104(8)
C25 0.0404(11) 0.0190(9) 0.029(1) 0.0014(7) 0.0117(8) 0.0018(8)
C26 0.0255(9) 0.0183(9) 0.0289(9) 0.0023(7) 0.0041(7) -0.0008(7)
C31 0.0223(9) 0.026(1) 0.030(1) -0.0000(8) 0.0073(7) 0.0003(7)
C32 0.029(1) 0.026(1) 0.0389(11) -0.0004(8) 0.0120(8) 0.0000(8)
C33 0.028(1) 0.0380(12) 0.0476(12) 0.020(1) 0.0149(9) 0.0075(9)
C34 0.025(1) 0.0640(15) 0.029(1) 0.0150(11) 0.0027(8) 0.007(1)
C35 0.025(1) 0.0527(14) 0.030(1) -0.0006(9) 0.0008(8) 0.0008(9)
C36 0.0249(9) 0.030(1) 0.0288(9) 0.0005(8) 0.0035(7) 0.0015(8)
B1 0.024(1) 0.023(1) 0.027(1) -0.0027(8) 0.0058(8) -0.0035(8)

loop_
_atom_site_label
_atom_site_fract_x
_atom_site_fract_y
_atom_site_fract_z
_atom_site_U_iso_or_equiv
_atom_site_occupancy
_atom_site_thermal_displace_type
F12 -0.15713(12) 0.34499(11) 0.26907(9) 0.0383 1.0000 Uani
F13 -0.23192(14) 0.56651(13) 0.25475(11) 0.0526 1.0000 Uani
F14 -0.11367(15) 0.72075(12) 0.15698(11) 0.0526 1.0000 Uani
F15 0.07797(13) 0.64845(11) 0.06935(11) 0.0470 1.0000 Uani
F16 0.15360(12) 0.42978(11) 0.0821(1) 0.0400 1.0000 Uani
F22 0.31164(11) 0.26383(13) 0.23307(9) 0.0436 1.0000 Uani
F23 0.48070(12) 0.19185(14) 0.1297(1) 0.0494 1.0000 Uani
F24 0.40850(13) 0.08492(12) -0.0355(1) 0.0452 1.0000 Uani
F25 0.16206(13) 0.05107(11) -0.09484(8) 0.0382 1.0000 Uani
F26 -0.00834(11) 0.12412(11) 0.00564(8) 0.0320 1.0000 Uani
F32 0.03723(13) 0.00783(11) 0.2670(1) 0.0441 1.0000 Uani
F33 0.09519(13) -0.05550(13) 0.44478(11) 0.0530 1.0000 Uani
F34 0.17783(14) 0.10543(17) 0.5757(1) 0.0633 1.0000 Uani
F35 0.20309(14) 0.33024(15) 0.5257(1) 0.0529 1.0000 Uani
F36 0.14605(13) 0.39559(11) 0.35132(9) 0.0397 1.0000 Uani
O1 -0.08384(14) 0.17423(14) 0.16227(12) 0.0318 1.0000 Uani
C11 0.00338(16) 0.37621(16) 0.17798(12) 0.0238 1.0000 Uani
C12 -0.09496(18) 0.41837(18) 0.21959(13) 0.0269 1.0000 Uani
C13 -0.1353(2) 0.53169(19) 0.21359(14) 0.0329 1.0000 Uani
C14 -0.0760(2) 0.61040(18) 0.16376(15) 0.0343 1.0000 Uani
C15 0.0209(2) 0.57329(18) 0.11989(14) 0.0316 1.0000 Uani
C16 0.05828(17) 0.45885(17) 0.12783(13) 0.0276 1.0000 Uani
C21 0.14304(17) 0.19385(16) 0.12666(13) 0.0235 1.0000 Uani
C22 0.27035(19) 0.20882(18) 0.15331(14) 0.0307 1.0000 Uani
C23 0.35943(18) 0.17323(19) 0.10068(15) 0.0330 1.0000 Uani
C24 0.3236(2) 0.11947(18) 0.01675(14) 0.0320 1.0000 Uani
C25 0.1993(2) 0.10297(16) -0.01268(13) 0.0288 1.0000 Uani
C26 0.11262(17) 0.14054(16) 0.04164(13) 0.0242 1.0000 Uani
C31 0.08458(17) 0.20524(17) 0.30059(13) 0.0258 1.0000 Uani
C32 0.07652(19) 0.09104(17) 0.33009(15) 0.0306 1.0000 Uani
C33 0.10583(19) 0.0560(2) 0.42075(16) 0.0370 1.0000 Uani
C34 0.1476(2) 0.1369(2) 0.48730(15) 0.0395 1.0000 Uani
C35 0.15989(19) 0.2511(2) 0.46158(14) 0.0363 1.0000 Uani
C36 0.12900(17) 0.28254(18) 0.37037(13) 0.0281 1.0000 Uani
B1 0.04428(19) 0.24104(19) 0.19217(14) 0.0244 1.0000 Uani
H1 -0.117(3) 0.165(3) 0.117(2) 0.0500 1.0000 Uiso
H2 -0.073(3) 0.109(3) 0.170(2) 0.0500 1.0000 Uiso

loop_
_atom_type_symbol
_atom_type_scat_dispersion_real
_atom_type_scat_dispersion_imag
_atom_type_scat_Cromer_Mann_a1
_atom_type_scat_Cromer_Mann_b1
_atom_type_scat_Cromer_Mann_a2
_atom_type_scat_Cromer_Mann_b2
_atom_type_scat_Cromer_Mann_a3
_atom_type_scat_Cromer_Mann_b3
_atom_type_scat_Cromer_Mann_a4
_atom_type_scat_Cromer_Mann_b4
_atom_type_scat_Cromer_Mann_c
_atom_type_scat_source
'C   ' 0.0020 0.0020 2.3100 20.8439 1.0200 10.2075 1.5886 0.5687 0.8650 51.6512 0.2156 International_Tables_Vol_IV_Table_2.2B
'H   ' 0.0000 0.0000 0.4930 10.5109 0.3229 26.1257 0.1402 3.1424 0.0408 57.7997 0.0030 International_Tables_Vol_IV_Table_2.2B
'O   ' 0.0080 0.0060 3.0485 13.2771 2.2868 5.7011 1.5463 0.3239 0.8670 32.9089 0.2508 International_Tables_Vol_IV_Table_2.2B
'B   ' 0.0000 0.0010 2.0545 23.2185 1.3326 1.0210 1.0979 60.3498 0.7068 0.1403 -0.1932 International_Tables_Vol_IV_Table_2.2B
'F   ' 0.0140 0.0100 3.5392 10.2825 2.6412 4.2944 1.5170 0.2615 1.0243 26.1476 0.2776 International_Tables_Vol_IV_Table_2.2B

loop_
_geom_angle_atom_site_label_1
_geom_angle_atom_site_label_2
_geom_angle_atom_site_label_3
_geom_angle
_geom_angle_publ_flag
B1 O1 H1 129.0(25) no
B1 O1 H2 108.9(23) no
H1 O1 H2 91.9(31) no
C12 C11 C16 113.94(17) yes
C12 C11 B1 119.53(16) yes
C16 C11 B1 126.52(16) yes
F12 C12 C11 119.21(17) yes
F12 C12 C13 116.63(17) yes
C11 C12 C13 124.17(18) yes
F13 C13 C12 121.14(19) yes
F13 C13 C14 119.55(19) yes
C12 C13 C14 119.31(19) yes
F14 C14 C13 120.29(19) yes
F14 C14 C15 120.6(2) yes
C13 C14 C15 119.14(19) yes
F15 C15 C14 119.88(19) yes
F15 C15 C16 120.54(18) yes
C14 C15 C16 119.58(19) yes
F16 C16 C11 120.52(17) yes
F16 C16 C15 115.64(17) yes
C11 C16 C15 123.84(18) yes
C22 C21 C26 114.08(17) yes
C22 C21 B1 120.35(17) yes
C26 C21 B1 125.54(16) yes
F22 C22 C21 119.78(17) yes
F22 C22 C23 116.53(18) yes
C21 C22 C23 123.66(19) yes
F23 C23 C22 120.7(2) yes
F23 C23 C24 119.58(19) yes
C22 C23 C24 119.69(19) yes
F24 C24 C23 120.6(2) yes
F24 C24 C25 120.6(2) yes
C23 C24 C25 118.86(18) yes
F25 C25 C24 119.88(18) yes
F25 C25 C26 120.30(18) yes
C24 C25 C26 119.83(19) yes
F26 C26 C21 120.34(16) yes
F26 C26 C25 115.78(17) yes
C21 C26 C25 123.87(18) yes
C32 C31 C36 114.23(18) yes
C32 C31 B1 121.23(17) yes
C36 C31 B1 124.54(17) yes
F32 C32 C31 119.07(18) yes
F32 C32 C33 116.98(19) yes
C31 C32 C33 124.0(2) yes
F33 C33 C32 121.0(2) yes
F33 C33 C34 119.7(2) yes
C32 C33 C34 119.2(2) yes
F34 C34 C33 120.6(2) yes
F34 C34 C35 120.1(2) yes
C33 C34 C35 119.24(19) yes
F35 C35 C34 119.68(19) yes
F35 C35 C36 120.6(2) yes
C34 C35 C36 119.7(2) yes
F36 C36 C31 120.78(17) yes
F36 C36 C35 115.58(18) yes
C31 C36 C35 123.6(2) yes
O1 B1 C11 102.38(15) yes
O1 B1 C21 107.48(15) yes
C11 B1 C21 115.87(15) yes
O1 B1 C31 104.34(15) yes
C11 B1 C31 113.36(15) yes
C21 B1 C31 112.05(16) yes

loop_
_geom_bond_atom_site_label_1
_geom_bond_atom_site_label_2
_geom_bond_distance
_geom_bond_publ_flag
F12 C12 1.352(2) yes
F13 C13 1.342(2) yes
F14 C14 1.334(2) yes
F15 C15 1.344(2) yes
F16 C16 1.351(2) yes
F22 C22 1.345(2) yes
F23 C23 1.343(2) yes
F24 C24 1.337(2) yes
F25 C25 1.350(2) yes
F26 C26 1.358(2) yes
F32 C32 1.355(2) yes
F33 C33 1.340(3) yes
F34 C34 1.336(2) yes
F35 C35 1.343(3) yes
F36 C36 1.349(2) yes
O1 B1 1.597(2) yes
O1 H1 0.72(3) no
O1 H2 0.77(3) no
C11 C12 1.389(3) yes
C11 C16 1.386(3) yes
C11 B1 1.624(3) yes
C12 C13 1.375(3) yes
C13 C14 1.377(3) yes
C14 C15 1.375(3) yes
C15 C16 1.379(3) yes
C21 C22 1.394(3) yes
C21 C26 1.382(3) yes
C21 B1 1.628(3) yes
C22 C23 1.380(3) yes
C23 C24 1.378(3) yes
C24 C25 1.372(3) yes
C25 C26 1.383(3) yes
C31 C32 1.390(3) yes
C31 C36 1.387(3) yes
C31 B1 1.634(3) yes
C32 C33 1.377(3) yes
C33 C34 1.376(4) yes
C34 C35 1.379(4) yes
C35 C36 1.375(3) yes
